data_2010088
loop_
_publ_author_name
'Bell, A.M.T.'
'Henderson, C.M.B.'

_publ_section_title
;
 Rietveld refinement of the structures of dry-synthesized
 <i>M</i>Fe^III^Si~2~O~6~ leucites (<i>M</i> = K, Rb, Cs) by
 synchrotron X-ray powder diffraction
;
_journal_issue 10
_journal_name_full 'Acta Crystallographica Section C'
_journal_page_first 1531
_journal_page_last 1536
_journal_paper_doi 10.1107/S0108270194004014
_journal_volume 50
_journal_year 1994
_chemical_formula_moiety 'Cs Fe Si2 O6'
_chemical_formula_sum 'Cs Fe O6 Si2'
_chemical_formula_weight 340.92
_space_group_crystal_system cubic
_space_group_IT_number 230
_space_group_name_Hall '-I 4bd 2c 3'
_space_group_name_H-M_alt 'I a -3 d'
_cell_angle_alpha 90
_cell_angle_beta 90
_cell_angle_gamma 90
_cell_formula_units_Z 16
_cell_length_a 13.85420(10)
_cell_length_b 13.85420(10)
_cell_length_c 13.85420(10)
_cell_measurement_temperature 293
_cell_volume 2659.16(3)
_computing_cell_refinement 'PDPL refcel program'
_computing_data_collection 'In house software'
_computing_molecular_graphics 'Molecular Simulations CERIUS software'
_computing_structure_refinement 'PDPL mprof Rietveld program'
_diffrn_ambient_temperature 293
_diffrn_measurement_device ' high resolution powder diffractometer, SRS station 8.3'
_diffrn_radiation_monochromator 'germanium 1 1 1'
_diffrn_radiation_source 'Daresbury SRS bending magnet'
_diffrn_radiation_type synchrotron
_diffrn_radiation_wavelength 1.80067
_exptl_crystal_description 'powder sample'
_refine_ls_goodness_of_fit_obs 1.171
_refine_ls_number_constraints 0
_refine_ls_number_parameters 15
_refine_ls_number_reflns 122
_refine_ls_R_factor_obs 0.106
_refine_ls_weighting_scheme
;The raw synchrotron powder diffraction data were normalized to
account for the decay of the synchrotron radiation beam. Weighting scheme
used: weight = normalisation factor/(profile intensity + background)
;
_refine_ls_wR_factor_obs 0.173
_cod_data_source_file br1077.cif
_cod_data_source_block 3
_cod_original_cell_volume 2653.98(3)
_cod_original_sg_symbol_H-M 'I a-3d'
_cod_original_formula_sum 'Cs Fe Si2 O6'
_cod_database_code 2010088

loop_
_space_group_symop_id
_space_group_symop_operation_xyz
1 x,y,z
2 -y+1/4,x+3/4,z+1/4
3 -x+1/2,-y,z+1/2
4 y+1/4,-x+1/4,z+3/4
5 x,-y,-z+1/2
6 y+1/4,x+3/4,-z+3/4
7 -x+1/2,y,-z
8 -y+1/4,-x+1/4,-z+1/4
9 z,x,y
10 -x+1/4,z+3/4,y+1/4
11 -z+1/2,-x,y+1/2
12 x+1/4,-z+1/4,y+3/4
13 z,-x,-y+1/2
14 x+1/4,z+3/4,-y+3/4
15 -z+1/2,x,-y
16 -x+1/4,-z+1/4,-y+1/4
17 y,z,x
18 y+1/2,-z+1/2,-x
19 z+3/4,y+1/4,-x+1/4
20 -y,z+1/2,-x+1/2
21 -z+1/4,-y+1/4,-x+1/4
22 -y+1/2,-z,x+1/2
23 z+3/4,-y+3/4,x+1/4
24 -z+3/4,y+1/4,x+3/4
25 -x,-y,-z
26 y+3/4,-x+1/4,-z+3/4
27 x+1/2,y,-z+1/2
28 -y+3/4,x+3/4,-z+1/4
29 -x,y,z+1/2
30 -y+3/4,-x+1/4,z+1/4
31 x+1/2,-y,z
32 y+3/4,x+3/4,z+3/4
33 -z,-x,-y
34 x+3/4,-z+1/4,-y+3/4
35 z+1/2,x,-y+1/2
36 -x+3/4,z+3/4,-y+1/4
37 -z,x,y+1/2
38 -x+3/4,-z+1/4,y+1/4
39 z+1/2,-x,y
40 x+3/4,z+3/4,y+3/4
41 -y,-z,-x
42 -y+1/2,z+1/2,x
43 -z+1/4,-y+3/4,x+3/4
44 y,-z+1/2,x+1/2
45 z+3/4,y+3/4,x+3/4
46 y+1/2,z,-x+1/2
47 -z+1/4,y+1/4,-x+3/4
48 z+1/4,-y+3/4,-x+1/4
49 x+1/2,y+1/2,z+1/2
50 -y+3/4,x+1/4,z+3/4
51 -x,-y+1/2,z
52 y+3/4,-x+3/4,z+1/4
53 x+1/2,-y+1/2,-z
54 y+3/4,x+1/4,-z+1/4
55 -x,y+1/2,-z+1/2
56 -y+3/4,-x+3/4,-z+3/4
57 z+1/2,x+1/2,y+1/2
58 -x+3/4,z+1/4,y+3/4
59 -z,-x+1/2,y
60 x+3/4,-z+3/4,y+1/4
61 z+1/2,-x+1/2,-y
62 x+3/4,z+1/4,-y+1/4
63 -z,x+1/2,-y+1/2
64 -x+3/4,-z+3/4,-y+3/4
65 y+1/2,z+1/2,x+1/2
66 y,-z,-x+1/2
67 z+1/4,y+3/4,-x+3/4
68 -y+1/2,z,-x
69 -z+3/4,-y+3/4,-x+3/4
70 -y,-z+1/2,x
71 z+1/4,-y+1/4,x+3/4
72 -z+1/4,y+3/4,x+1/4
73 -x+1/2,-y+1/2,-z+1/2
74 y+1/4,-x+3/4,-z+1/4
75 x,y+1/2,-z
76 -y+1/4,x+1/4,-z+3/4
77 -x+1/2,y+1/2,z
78 -y+1/4,-x+3/4,z+3/4
79 x,-y+1/2,z+1/2
80 y+1/4,x+1/4,z+1/4
81 -z+1/2,-x+1/2,-y+1/2
82 x+1/4,-z+3/4,-y+1/4
83 z,x+1/2,-y
84 -x+1/4,z+1/4,-y+3/4
85 -z+1/2,x+1/2,y
86 -x+1/4,-z+3/4,y+3/4
87 z,-x+1/2,y+1/2
88 x+1/4,z+1/4,y+1/4
89 -y+1/2,-z+1/2,-x+1/2
90 -y,z,x+1/2
91 -z+3/4,-y+1/4,x+1/4
92 y+1/2,-z,x
93 z+1/4,y+1/4,x+1/4
94 y,z+1/2,-x
95 -z+3/4,y+3/4,-x+1/4
96 z+3/4,-y+1/4,-x+3/4

loop_
_symmetry_equiv_pos_as_xyz
x,y,z
1/2+x,1/2-y,-z
-x,1/2+y,1/2-z
1/2-x,-y,1/2+z
z,x,y
1/2+z,1/2-x,-y
-z,1/2+x,1/2-y
1/2-z,-x,1/2+y
y,z,x
1/2+y,1/2-z,-x
-y,1/2+z,1/2-x
1/2-y,-z,1/2+x
1/4+x,1/4+z,1/4+y
1/4+y,1/4+x,1/4+z
1/4+z,1/4+y,1/4+x
3/4+x,1/4-z,3/4-y
3/4+y,1/4-x,3/4-z
3/4+z,1/4-y,3/4-x
3/4-x,3/4+z,1/4-y
3/4-y,3/4+x,1/4-z
3/4-z,3/4+y,1/4-x
1/4-x,3/4-z,3/4+y
1/4-y,3/4-x,3/4+z
1/4-z,3/4-y,3/4+x
-x,-y,-z
1/2-x,1/2+y,z
x,1/2-y,1/2+z
1/2+x,y,1/2-z
-z,-x,-y
1/2-z,1/2+x,y
z,1/2-x,1/2+y
1/2+z,x,1/2-y
-y,-z,-x
1/2-y,1/2+z,x
y,1/2-z,1/2+x
1/2+y,z,1/2-x
3/4-x,3/4-z,3/4-y
3/4-y,3/4-x,3/4-z
3/4-z,3/4-y,3/4-x
1/4-x,3/4+z,1/4+y
1/4-y,3/4+x,1/4+z
1/4-z,3/4+y,1/4+x
1/4+x,1/4-z,3/4+y
1/4+y,1/4-x,3/4+z
1/4+z,1/4-y,3/4+x
3/4+x,1/4+z,1/4-y
3/4+y,1/4+x,1/4-z
3/4+z,1/4+y,1/4-x
1/2+x,1/2+y,1/2+z
x,-y,1/2-z
1/2-x,y,-z
-x,1/2-y,z
1/2+z,1/2+x,1/2+y
z,-x,1/2-y
1/2-z,x,-y
-z,1/2-x,y
1/2+y,1/2+z,1/2+x
y,-z,1/2-x
1/2-y,z,-x
-y,1/2-z,x
3/4+x,3/4+z,3/4+y
3/4+y,3/4+x,3/4+z
3/4+z,3/4+y,3/4+x
1/4+x,3/4-z,1/4-y
1/4+y,3/4-x,1/4-z
1/4+z,3/4-y,1/4-x
1/4-x,1/4+z,3/4-y
1/4-y,1/4+x,3/4-z
1/4-z,1/4+y,3/4-x
3/4-x,1/4-z,1/4+y
3/4-y,1/4-x,1/4+z
3/4-z,1/4-y,1/4+x
1/2-x,1/2-y,1/2-z
-x,y,1/2+z
1/2+x,-y,z
x,1/2+y,-z
1/2-z,1/2-x,1/2-y
-z,x,1/2+y
1/2+z,-x,y
z,1/2+x,-y
1/2-y,1/2-z,1/2-x
-y,z,1/2+x
1/2+y,-z,x
y,1/2+z,-x
3/4-x,3/4-z,3/4-y
3/4-y,3/4-x,3/4-z
3/4-z,3/4-y,3/4-x
1/4-x,3/4+z,1/4+y
1/4-y,3/4+x,1/4+z
1/4-z,3/4+y,1/4+x
1/4+x,1/4-z,3/4+y
1/4+y,1/4-x,3/4+z
1/4+z,1/4-y,3/4-x
3/4+x,1/4+z,1/4-y
3/4+y,1/4+x,1/4-z
3/4+z,1/4+y,1/4-x

loop_
_atom_site_label
_atom_site_fract_x
_atom_site_fract_y
_atom_site_fract_z
_atom_site_U_iso_or_equiv
_atom_site_thermal_displace_type
_atom_site_calc_flag
_atom_site_calc_attached_atom
_atom_site_occupancy
Cs 0.125 0.125 0.125 3.10(3) Uiso ? ? 1.000
Si 0.125 0.66280(10) 0.58730(10) 4.04(6) Uiso ? ? 0.667
Fe 0.125 0.66280(10) 0.58730(10) 4.04(6) Uiso ? ? 0.333
O 0.4686(3) 0.3859(3) 0.1509(3) 4.50(10) Uiso ? ? 1.000

loop_
_atom_type_symbol
_atom_type_scat_dispersion_real
_atom_type_scat_dispersion_imag
_atom_type_scat_source
Cs 0 0 International_Tables_Vol_IV_Table_2.3.1
Fe 0 0 International_Tables_Vol_IV_Table_2.3.1
Si 0 0 International_Tables_Vol_IV_Table_2.3.1
O 0 0 International_Tables_Vol_IV_Table_2.3.1

loop_
_geom_angle_atom_site_label_1
_geom_angle_atom_site_label_2
_geom_angle_atom_site_label_3
_geom_angle
_geom_angle_publ_flag
O Si O 114.2(2) yes
O Si O 113.8(2) yes
O Si O 99.7(2) yes
O Si O 101.8(2) yes
O Si O 114.2(2) no
O Si O 113.8(2) no
O Fe O 114.2(2) no
O Fe O 113.8(2) no
O Fe O 99.7(2) no
O Fe O 101.8(2) no
O Fe O 114.2(2) no
O Fe O 113.8(2) no
Si O Si 140.1(2) yes
Si O Fe 140.1(2) no
Fe O Si 140.1(2) no
Fe O Fe 140.1(2) no

loop_
_geom_bond_atom_site_label_1
_geom_bond_atom_site_label_2
_geom_bond_site_symmetry_1
_geom_bond_site_symmetry_2
_geom_bond_distance
_geom_bond_publ_flag
Si O . . 1.706(4) yes
Si O . . 1.658(4) yes
Fe O . . 1.706(4) no
Fe O . . 1.658(4) no
Cs O . . 3.573(4) yes
Cs O . . 3.365(4) yes
